data_7042074
loop_
_publ_author_name
'Moore, James T.'
'Smith, Nicholas E.'
'Lu, Connie C.'

_publ_section_title
;
 Structure and dynamic NMR behavior of rhodium complexes supported by
 Lewis acidic group 13 metallatranes.
;
_journal_issue 17
_journal_name_full 'Dalton transactions (Cambridge, England : 2003)'
_journal_page_first 5689
_journal_page_last 5701
_journal_paper_doi 10.1039/c6dt04769f
_journal_volume 46
_journal_year 2017
_chemical_formula_moiety 'C42.89 H65.68 Al Cl0.11 N4 P3 Rh, 0.5(C6 H6)'
_chemical_formula_sum 'C42.89 H65.68 Al Cl0.11 N4 P3 Rh'
_chemical_formula_weight 863.98
_chemical_name_common 16250_Complex-1-CH3
_chemical_properties_physical ', Air-sensitive,Moisture-sensitive'
_space_group_crystal_system triclinic
_space_group_IT_number 2
_space_group_name_Hall '-P 1'
_space_group_name_H-M_alt 'P -1'
_symmetry_space_group_name_Hall '-P 1'
_symmetry_space_group_name_H-M 'P -1'
_atom_sites_solution_hydrogens geom
_audit_creation_method SHELXL-2014/7
_audit_update_record
;
2016-12-16 deposited with the CCDC.
2017-02-15 downloaded from the CCDC.
;
_cell_angle_alpha 67.2469(11)
_cell_angle_beta 81.6400(11)
_cell_angle_gamma 76.0822(12)
_cell_formula_units_Z 2
_cell_length_a 12.3599(3)
_cell_length_b 13.5401(3)
_cell_length_c 14.2951(3)
_cell_measurement_reflns_used 9989
_cell_measurement_temperature 123(2)
_cell_measurement_theta_max 74.5765
_cell_measurement_theta_min 3.3585
_cell_volume 2137.74(9)
_computing_cell_refinement 'SAINT, Bruker'
_computing_data_collection 'APEX3, Bruker'
_computing_data_reduction 'SAINT, Bruker'
_computing_molecular_graphics 'Shelxle-2014 (Sheldrick, 2014)'
_computing_structure_refinement 'SHELXL-2014/7 (Sheldrick, 2014)'
_computing_structure_solution 'SHELXS-97 (Sheldrick, 2008)'
_diffrn_ambient_temperature 123(2)
_diffrn_measured_fraction_theta_full 0.998
_diffrn_measured_fraction_theta_max 0.993
_diffrn_measurement_device_type 'Bruker Photon-II CMOS'
_diffrn_measurement_method 'area detector, omega scans per phi'
_diffrn_radiation_type CuK\a
_diffrn_radiation_wavelength 1.54178
_diffrn_reflns_av_R_equivalents 0.0418
_diffrn_reflns_av_unetI/netI 0.0300
_diffrn_reflns_Laue_measured_fraction_full 0.998
_diffrn_reflns_Laue_measured_fraction_max 0.993
_diffrn_reflns_limit_h_max 15
_diffrn_reflns_limit_h_min -13
_diffrn_reflns_limit_k_max 16
_diffrn_reflns_limit_k_min -16
_diffrn_reflns_limit_l_max 17
_diffrn_reflns_limit_l_min -17
_diffrn_reflns_number 44289
_diffrn_reflns_point_group_measured_fraction_full 0.998
_diffrn_reflns_point_group_measured_fraction_max 0.993
_diffrn_reflns_theta_full 67.679
_diffrn_reflns_theta_max 74.637
_diffrn_reflns_theta_min 3.358
_diffrn_source 'I\^I1/4S Cu-microfocus sealed tube'
_exptl_absorpt_coefficient_mu 4.811
_exptl_absorpt_correction_type multi-scan
_exptl_absorpt_process_details 'SADABS, R. Blessing, 1995'
_exptl_crystal_colour yellow
_exptl_crystal_density_diffrn 1.342
_exptl_crystal_density_meas ?
_exptl_crystal_description block
_exptl_crystal_F_000 912
_exptl_crystal_recrystallization_method 'Re-crystallisation from solvent: Benzene, Pentane'
_exptl_crystal_size_max 0.200
_exptl_crystal_size_mid 0.111
_exptl_crystal_size_min 0.096
_exptl_transmission_factor_max 0.7538
_exptl_transmission_factor_min 0.6210
_refine_diff_density_max 3.302
_refine_diff_density_min -0.522
_refine_diff_density_rms 0.107
_refine_ls_extinction_method none
_refine_ls_goodness_of_fit_ref 1.059
_refine_ls_hydrogen_treatment constr
_refine_ls_matrix_type full
_refine_ls_number_parameters 489
_refine_ls_number_reflns 8694
_refine_ls_number_restraints 37
_refine_ls_restrained_S_all 1.062
_refine_ls_R_factor_all 0.0489
_refine_ls_R_factor_gt 0.0446
_refine_ls_shift/su_max 0.001
_refine_ls_shift/su_mean 0.000
_refine_ls_structure_factor_coef Fsqd
_refine_ls_weighting_details 'w=1/[\s^2^(Fo^2^)+(0.0641P)^2^+4.0068P] where P=(Fo^2^+2Fc^2^)/3'
_refine_ls_weighting_scheme calc
_refine_ls_wR_factor_gt 0.1134
_refine_ls_wR_factor_ref 0.1168
_reflns_Friedel_coverage 0.000
_reflns_number_gt 7966
_reflns_number_total 8694
_reflns_threshold_expression 'I > 2\s(I)'
_cod_data_source_file c6dt04769f2.cif
_cod_data_source_block 16250_Complex-1-CH3
_cod_depositor_comments
;
The following automatic conversions were performed:

'_exptl_crystal_density_meas' value 'not measured' was changed to '?'
- the value is perceived as not measured.

Automatic conversion script
Id: cif_fix_values 4268 2015-11-12 08:31:59Z antanas 

 Adding full bibliography for 7042071--7042076.cif.
;
_cod_database_code 7042074
_shelx_shelxl_version_number 2014/7
_shelx_space_group_comment
;
The symmetry employed for this shelxl refinement is uniquely defined
by the following loop, which should always be used as a source of
symmetry information in preference to the above space-group names.
They are only intended as comments.
;
_shelx_estimated_absorpt_t_min 0.446
_shelx_estimated_absorpt_t_max 0.655

loop_
_space_group_symop_operation_xyz
'x, y, z'
'-x, -y, -z'

loop_
_atom_site_label
_atom_site_type_symbol
_atom_site_fract_x
_atom_site_fract_y
_atom_site_fract_z
_atom_site_U_iso_or_equiv
_atom_site_adp_type
_atom_site_occupancy
_atom_site_site_symmetry_order
_atom_site_calc_flag
_atom_site_refinement_flags_posn
_atom_site_refinement_flags_adp
_atom_site_refinement_flags_occupancy
_atom_site_disorder_assembly
_atom_site_disorder_group
Rh1 Rh 0.31163(2) 0.11851(2) 0.68682(2) 0.01853(8) Uani 1 1 d D . . . .
P1 P 0.15880(7) 0.03814(7) 0.74234(6) 0.02096(16) Uani 1 1 d . . . . .
P2 P 0.24817(7) 0.26743(7) 0.54841(6) 0.02184(17) Uani 1 1 d . . . . .
P3 P 0.46212(6) 0.17375(6) 0.72461(6) 0.01957(16) Uani 1 1 d . . . . .
Al1 Al 0.20180(7) 0.25476(7) 0.76581(6) 0.01729(18) Uani 1 1 d . . . . .
N1 N 0.0623(2) 0.2133(2) 0.7932(2) 0.0212(5) Uani 1 1 d . . . . .
N2 N 0.1981(2) 0.3922(2) 0.65934(19) 0.0207(5) Uani 1 1 d . . . . .
N3 N 0.3089(2) 0.2148(2) 0.86290(19) 0.0201(5) Uani 1 1 d . . . . .
N4 N 0.1225(2) 0.3577(2) 0.84891(18) 0.0182(5) Uani 1 1 d . . . . .
C1 C 0.0026(3) 0.3669(3) 0.8452(2) 0.0203(6) Uani 1 1 d . . . . .
C2 C -0.0776(3) 0.4451(3) 0.8688(2) 0.0255(7) Uani 1 1 d . . . . .
H2 H -0.0558 0.4992 0.8847 0.031 Uiso 1 1 calc R U . . .
C3 C -0.1899(3) 0.4456(3) 0.8695(3) 0.0310(8) Uani 1 1 d . . . . .
H3 H -0.2454 0.4984 0.8875 0.037 Uiso 1 1 calc R U . . .
C4 C -0.2195(3) 0.3675(3) 0.8436(3) 0.0337(8) Uani 1 1 d . . . . .
H4 H -0.2962 0.3667 0.8445 0.040 Uiso 1 1 calc R U . . .
C5 C -0.1390(3) 0.2901(3) 0.8164(3) 0.0287(7) Uani 1 1 d . . . . .
H5 H -0.1617 0.2391 0.7967 0.034 Uiso 1 1 calc R U . . .
C6 C -0.0248(3) 0.2868(3) 0.8176(2) 0.0226(6) Uani 1 1 d . . . . .
C7 C 0.0317(3) 0.1337(3) 0.7624(3) 0.0254(7) Uani 1 1 d . . . . .
H7A H -0.0081 0.1716 0.6987 0.030 Uiso 1 1 calc R U . . .
H7B H -0.0190 0.0927 0.8156 0.030 Uiso 1 1 calc R U . . .
C8 C 0.1687(3) -0.0727(3) 0.8711(2) 0.0272(7) Uani 1 1 d . . . . .
H8 H 0.2344 -0.1309 0.8668 0.033 Uiso 1 1 calc R U . . .
C9 C 0.1930(4) -0.0310(3) 0.9498(3) 0.0354(8) Uani 1 1 d . . . . .
H9A H 0.2045 -0.0918 1.0152 0.053 Uiso 1 1 calc R U . . .
H9B H 0.1296 0.0254 0.9574 0.053 Uiso 1 1 calc R U . . .
H9C H 0.2603 0.0001 0.9271 0.053 Uiso 1 1 calc R U . . .
C10 C 0.0667(3) -0.1276(3) 0.9082(3) 0.0370(8) Uani 1 1 d . . . . .
H10A H 0.0011 -0.0741 0.9176 0.055 Uiso 1 1 calc R U . . .
H10B H 0.0815 -0.1888 0.9730 0.055 Uiso 1 1 calc R U . . .
H10C H 0.0526 -0.1548 0.8577 0.055 Uiso 1 1 calc R U . . .
C11 C 0.1193(3) -0.0372(3) 0.6696(3) 0.0322(8) Uani 1 1 d . . . . .
H11 H 0.1340 -0.1159 0.7154 0.039 Uiso 1 1 calc R U . . .
C12 C -0.0041(3) -0.0095(4) 0.6478(3) 0.0402(9) Uani 1 1 d . . . . .
H12A H -0.0501 -0.0168 0.7112 0.060 Uiso 1 1 calc R U . . .
H12B H -0.0185 -0.0597 0.6189 0.060 Uiso 1 1 calc R U . . .
H12C H -0.0230 0.0659 0.5993 0.060 Uiso 1 1 calc R U . . .
C13 C 0.1955(3) -0.0317(3) 0.5748(3) 0.0339(8) Uani 1 1 d . . . . .
H13A H 0.2736 -0.0540 0.5928 0.051 Uiso 1 1 calc R U . . .
H13B H 0.1824 0.0433 0.5250 0.051 Uiso 1 1 calc R U . . .
H13C H 0.1796 -0.0810 0.5456 0.051 Uiso 1 1 calc R U . . .
C14 C 0.1596(2) 0.4613(3) 0.7924(2) 0.0202(6) Uani 1 1 d . . . . .
C15 C 0.1608(3) 0.5372(3) 0.8341(3) 0.0263(7) Uani 1 1 d . . . . .
H15 H 0.1387 0.5231 0.9038 0.032 Uiso 1 1 calc R U . . .
C16 C 0.1946(3) 0.6350(3) 0.7733(3) 0.0331(8) Uani 1 1 d . . . . .
H16 H 0.1956 0.6880 0.8013 0.040 Uiso 1 1 calc R U . . .
C17 C 0.2263(3) 0.6538(3) 0.6724(3) 0.0327(8) Uani 1 1 d . . . . .
H17 H 0.2483 0.7208 0.6310 0.039 Uiso 1 1 calc R U . . .
C18 C 0.2270(3) 0.5774(3) 0.6299(2) 0.0263(7) Uani 1 1 d . . . . .
H18 H 0.2495 0.5923 0.5602 0.032 Uiso 1 1 calc R U . . .
C19 C 0.1945(3) 0.4776(3) 0.6898(2) 0.0213(6) Uani 1 1 d . . . . .
C20 C 0.2325(3) 0.4042(3) 0.5547(2) 0.0227(6) Uani 1 1 d . . . . .
H20A H 0.3042 0.4295 0.5347 0.027 Uiso 1 1 calc R U . . .
H20B H 0.1754 0.4581 0.5085 0.027 Uiso 1 1 calc R U . . .
C21 C 0.3654(3) 0.2674(3) 0.4505(3) 0.0311(8) Uani 1 1 d . . . . .
H21 H 0.4306 0.2722 0.4814 0.037 Uiso 1 1 calc R U . . .
C22 C 0.3556(4) 0.3650(3) 0.3495(3) 0.0439(10) Uani 1 1 d . . . . .
H22A H 0.3227 0.4324 0.3624 0.066 Uiso 1 1 calc R U . . .
H22B H 0.3080 0.3551 0.3060 0.066 Uiso 1 1 calc R U . . .
H22C H 0.4300 0.3700 0.3155 0.066 Uiso 1 1 calc R U . . .
C23 C 0.4007(4) 0.1584(3) 0.4343(3) 0.0414(9) Uani 1 1 d . . . . .
H23A H 0.4118 0.0982 0.5002 0.062 Uiso 1 1 calc R U . . .
H23B H 0.4707 0.1578 0.3920 0.062 Uiso 1 1 calc R U . . .
H23C H 0.3424 0.1495 0.4003 0.062 Uiso 1 1 calc R U . . .
C24 C 0.1132(3) 0.2721(3) 0.4992(3) 0.0325(8) Uani 1 1 d . . . . .
H24 H 0.0976 0.1968 0.5349 0.039 Uiso 1 1 calc R U . . .
C25 C 0.1112(4) 0.2944(5) 0.3870(3) 0.0559(13) Uani 1 1 d . . . . .
H25A H 0.0381 0.2891 0.3726 0.084 Uiso 1 1 calc R U . . .
H25B H 0.1695 0.2405 0.3686 0.084 Uiso 1 1 calc R U . . .
H25C H 0.1249 0.3680 0.3471 0.084 Uiso 1 1 calc R U . . .
C26 C 0.0159(3) 0.3462(3) 0.5315(3) 0.0330(8) Uani 1 1 d . . . . .
H26A H 0.0245 0.3394 0.6010 0.049 Uiso 1 1 calc R U . . .
H26B H -0.0539 0.3251 0.5292 0.049 Uiso 1 1 calc R U . . .
H26C H 0.0140 0.4221 0.4854 0.049 Uiso 1 1 calc R U . . .
C27 C 0.1649(3) 0.3020(2) 0.9506(2) 0.0193(6) Uani 1 1 d . . . . .
C28 C 0.1118(3) 0.3178(3) 1.0368(2) 0.0237(6) Uani 1 1 d . . . . .
H28 H 0.0398 0.3635 1.0338 0.028 Uiso 1 1 calc R U . . .
C29 C 0.1642(3) 0.2662(3) 1.1288(2) 0.0300(7) Uani 1 1 d . . . . .
H29 H 0.1282 0.2764 1.1888 0.036 Uiso 1 1 calc R U . . .
C30 C 0.2686(3) 0.2007(3) 1.1314(3) 0.0310(8) Uani 1 1 d . . . . .
H30 H 0.3057 0.1686 1.1931 0.037 Uiso 1 1 calc R U . . .
C31 C 0.3212(3) 0.1802(3) 1.0457(2) 0.0269(7) Uani 1 1 d . . . . .
H31 H 0.3923 0.1327 1.0501 0.032 Uiso 1 1 calc R U . . .
C32 C 0.2692(3) 0.2297(3) 0.9528(2) 0.0205(6) Uani 1 1 d . . . . .
C33 C 0.4208(3) 0.1514(3) 0.8591(2) 0.0219(6) Uani 1 1 d . . . . .
H33A H 0.4221 0.0729 0.8985 0.026 Uiso 1 1 calc R U . . .
H33B H 0.4729 0.1755 0.8883 0.026 Uiso 1 1 calc R U . . .
C34 C 0.4814(3) 0.3186(3) 0.6742(3) 0.0300(7) Uani 1 1 d . . . . .
H34 H 0.4083 0.3641 0.6464 0.036 Uiso 1 1 calc R U . . .
C35 C 0.5030(4) 0.3607(4) 0.7529(4) 0.0432(10) Uani 1 1 d . . . . .
H35A H 0.5729 0.3176 0.7848 0.065 Uiso 1 1 calc R U . . .
H35B H 0.4413 0.3539 0.8049 0.065 Uiso 1 1 calc R U . . .
H35C H 0.5089 0.4377 0.7196 0.065 Uiso 1 1 calc R U . . .
C36 C 0.5677(4) 0.3443(3) 0.5841(3) 0.0404(9) Uani 1 1 d . . . . .
H36A H 0.6427 0.3076 0.6079 0.061 Uiso 1 1 calc R U . . .
H36B H 0.5635 0.4235 0.5536 0.061 Uiso 1 1 calc R U . . .
H36C H 0.5520 0.3183 0.5333 0.061 Uiso 1 1 calc R U . . .
C37 C 0.6018(3) 0.0829(3) 0.7351(2) 0.0248(7) Uani 1 1 d . . . . .
H37 H 0.5891 0.0085 0.7802 0.030 Uiso 1 1 calc R U . . .
C38 C 0.6882(3) 0.1059(3) 0.7869(3) 0.0366(8) Uani 1 1 d . . . . .
H38A H 0.6545 0.1143 0.8505 0.055 Uiso 1 1 calc R U . . .
H38B H 0.7125 0.1734 0.7417 0.055 Uiso 1 1 calc R U . . .
H38C H 0.7526 0.0449 0.8014 0.055 Uiso 1 1 calc R U . . .
C39 C 0.6509(3) 0.0719(3) 0.6339(3) 0.0331(8) Uani 1 1 d . . . . .
H39A H 0.7133 0.0089 0.6466 0.050 Uiso 1 1 calc R U . . .
H39B H 0.6776 0.1385 0.5899 0.050 Uiso 1 1 calc R U . . .
H39C H 0.5932 0.0613 0.6004 0.050 Uiso 1 1 calc R U . . .
C40 C 0.4049(13) -0.0483(8) 0.7592(12) 0.0214(19) Uani 0.893(7) 1 d . . P A 1
H40A H 0.3651 -0.1003 0.7541 0.032 Uiso 0.893(7) 1 calc R U P A 1
H40B H 0.4121 -0.0628 0.8309 0.032 Uiso 0.893(7) 1 calc R U P A 1
H40C H 0.4794 -0.0565 0.7249 0.032 Uiso 0.893(7) 1 calc R U P A 1
Cl1 Cl 0.419(3) -0.0630(18) 0.769(3) 0.035(6) Uani 0.107(7) 1 d D . P A 2
C41 C 0.435(3) 0.568(2) -0.091(3) 0.066(3) Uani 0.5 1 d G U P B -1
H41 H 0.3960 0.6037 -0.1522 0.080 Uiso 0.5 1 calc R U P B -1
C42 C 0.423(3) 0.462(2) -0.029(3) 0.056(3) Uani 0.5 1 d G U P B -1
H42 H 0.3771 0.4262 -0.0466 0.068 Uiso 0.5 1 calc R U P B -1
C43 C 0.480(3) 0.409(2) 0.060(3) 0.065(3) Uani 0.5 1 d G U P B -1
H43 H 0.4721 0.3371 0.1033 0.078 Uiso 0.5 1 calc R U P B -1
C44 C 0.548(3) 0.462(2) 0.087(3) 0.066(3) Uani 0.5 1 d G U P B -1
H44 H 0.5861 0.4255 0.1475 0.080 Uiso 0.5 1 calc R U P B -1
C45 C 0.559(3) 0.567(2) 0.024(3) 0.056(3) Uani 0.5 1 d G U P B -1
H45 H 0.6050 0.6031 0.0419 0.068 Uiso 0.5 1 calc R U P B -1
C46 C 0.502(3) 0.620(2) -0.065(3) 0.065(3) Uani 0.5 1 d G U P B -1
H46 H 0.5100 0.6922 -0.1080 0.078 Uiso 0.5 1 calc R U P B -1

loop_
_atom_site_aniso_label
_atom_site_aniso_U_11
_atom_site_aniso_U_22
_atom_site_aniso_U_33
_atom_site_aniso_U_23
_atom_site_aniso_U_13
_atom_site_aniso_U_12
Rh1 0.01799(13) 0.02441(13) 0.01494(12) -0.00949(9) 0.00127(8) -0.00494(9)
P1 0.0238(4) 0.0249(4) 0.0172(3) -0.0102(3) 0.0022(3) -0.0081(3)
P2 0.0239(4) 0.0274(4) 0.0155(3) -0.0110(3) -0.0004(3) -0.0026(3)
P3 0.0172(4) 0.0232(4) 0.0188(3) -0.0090(3) 0.0016(3) -0.0044(3)
Al1 0.0173(4) 0.0218(4) 0.0137(4) -0.0078(3) 0.0003(3) -0.0042(3)
N1 0.0206(13) 0.0248(13) 0.0218(12) -0.0123(11) 0.0020(10) -0.0066(10)
N2 0.0236(13) 0.0221(13) 0.0155(12) -0.0076(10) 0.0015(10) -0.0031(10)
N3 0.0179(12) 0.0259(13) 0.0161(12) -0.0089(10) -0.0010(9) -0.0017(10)
N4 0.0181(12) 0.0223(12) 0.0150(11) -0.0085(10) 0.0007(9) -0.0034(10)
C1 0.0178(14) 0.0273(16) 0.0151(13) -0.0073(12) 0.0012(11) -0.0054(12)
C2 0.0260(16) 0.0310(17) 0.0207(15) -0.0131(13) -0.0001(12) -0.0026(13)
C3 0.0212(16) 0.042(2) 0.0302(17) -0.0191(16) 0.0007(13) 0.0014(14)
C4 0.0192(16) 0.048(2) 0.0350(19) -0.0176(17) 0.0000(14) -0.0054(15)
C5 0.0235(16) 0.0390(19) 0.0288(17) -0.0160(15) 0.0014(13) -0.0112(14)
C6 0.0233(15) 0.0289(16) 0.0162(14) -0.0092(12) 0.0017(11) -0.0062(13)
C7 0.0264(16) 0.0279(16) 0.0258(16) -0.0136(13) 0.0009(13) -0.0077(13)
C8 0.0319(18) 0.0289(17) 0.0213(15) -0.0074(13) 0.0021(13) -0.0124(14)
C9 0.053(2) 0.038(2) 0.0182(15) -0.0063(14) 0.0000(15) -0.0212(18)
C10 0.042(2) 0.040(2) 0.0290(18) -0.0100(16) 0.0066(16) -0.0199(17)
C11 0.0364(19) 0.042(2) 0.0291(17) -0.0218(16) 0.0030(15) -0.0151(16)
C12 0.038(2) 0.055(2) 0.046(2) -0.034(2) -0.0012(17) -0.0166(18)
C13 0.043(2) 0.0331(19) 0.0332(18) -0.0217(16) 0.0012(16) -0.0076(16)
C14 0.0167(14) 0.0216(15) 0.0215(14) -0.0079(12) -0.0009(11) -0.0023(11)
C15 0.0272(17) 0.0274(16) 0.0275(16) -0.0143(14) -0.0001(13) -0.0051(13)
C16 0.042(2) 0.0257(17) 0.0372(19) -0.0168(15) -0.0007(16) -0.0083(15)
C17 0.040(2) 0.0237(17) 0.0327(18) -0.0053(14) -0.0008(15) -0.0121(15)
C18 0.0284(17) 0.0249(16) 0.0220(15) -0.0047(13) -0.0007(13) -0.0057(13)
C19 0.0186(14) 0.0234(15) 0.0201(14) -0.0071(12) -0.0029(11) -0.0016(12)
C20 0.0272(16) 0.0230(15) 0.0148(14) -0.0045(12) 0.0010(12) -0.0046(12)
C21 0.0330(18) 0.039(2) 0.0196(15) -0.0130(14) 0.0078(13) -0.0063(15)
C22 0.060(3) 0.042(2) 0.0256(18) -0.0107(16) 0.0126(17) -0.0133(19)
C23 0.047(2) 0.042(2) 0.034(2) -0.0215(17) 0.0129(17) -0.0031(18)
C24 0.0354(19) 0.039(2) 0.0276(17) -0.0172(15) -0.0084(14) -0.0030(15)
C25 0.053(3) 0.092(4) 0.031(2) -0.032(2) -0.0079(19) -0.010(3)
C26 0.0291(18) 0.0353(19) 0.0356(19) -0.0136(16) -0.0092(15) -0.0031(15)
C27 0.0232(15) 0.0210(14) 0.0164(14) -0.0086(11) -0.0011(11) -0.0062(12)
C28 0.0261(16) 0.0271(16) 0.0200(15) -0.0127(13) 0.0013(12) -0.0038(13)
C29 0.042(2) 0.0334(18) 0.0167(15) -0.0138(13) -0.0003(13) -0.0043(15)
C30 0.040(2) 0.0331(18) 0.0194(15) -0.0105(14) -0.0077(14) -0.0007(15)
C31 0.0291(17) 0.0302(17) 0.0207(15) -0.0108(13) -0.0052(13) 0.0000(13)
C32 0.0227(15) 0.0238(15) 0.0166(14) -0.0093(12) -0.0013(11) -0.0045(12)
C33 0.0187(15) 0.0273(16) 0.0186(14) -0.0091(12) -0.0010(11) -0.0015(12)
C34 0.0272(17) 0.0263(17) 0.0370(19) -0.0105(14) -0.0004(14) -0.0089(13)
C35 0.039(2) 0.044(2) 0.062(3) -0.031(2) 0.0033(19) -0.0196(18)
C36 0.041(2) 0.038(2) 0.039(2) -0.0075(17) 0.0055(17) -0.0192(17)
C37 0.0184(15) 0.0323(17) 0.0258(16) -0.0146(14) 0.0008(12) -0.0035(13)
C38 0.0229(17) 0.047(2) 0.044(2) -0.0209(18) -0.0070(15) -0.0047(15)
C39 0.0281(18) 0.039(2) 0.0331(18) -0.0191(16) 0.0078(14) -0.0054(15)
C40 0.023(5) 0.020(3) 0.023(3) -0.008(2) -0.003(3) -0.006(2)
Cl1 0.020(7) 0.047(10) 0.031(10) -0.009(7) 0.003(6) -0.005(6)
C41 0.037(9) 0.096(13) 0.070(4) -0.043(9) -0.005(5) 0.001(7)
C42 0.037(9) 0.086(12) 0.072(4) -0.063(9) 0.011(5) -0.008(7)
C43 0.039(9) 0.077(12) 0.084(4) -0.047(9) 0.007(5) 0.003(7)
C44 0.037(9) 0.096(13) 0.070(4) -0.043(9) -0.005(5) 0.001(7)
C45 0.037(9) 0.086(12) 0.072(4) -0.063(9) 0.011(5) -0.008(7)
C46 0.039(9) 0.077(12) 0.084(4) -0.047(9) 0.007(5) 0.003(7)

loop_
_atom_type_symbol
_atom_type_description
_atom_type_scat_dispersion_real
_atom_type_scat_dispersion_imag
_atom_type_scat_source
C C 0.0181 0.0091 'International Tables Vol C Tables 4.2.6.8 and 6.1.1.4'
H H 0.0000 0.0000 'International Tables Vol C Tables 4.2.6.8 and 6.1.1.4'
N N 0.0311 0.0180 'International Tables Vol C Tables 4.2.6.8 and 6.1.1.4'
Al Al 0.2130 0.2455 'International Tables Vol C Tables 4.2.6.8 and 6.1.1.4'
P P 0.2955 0.4335 'International Tables Vol C Tables 4.2.6.8 and 6.1.1.4'
Rh Rh 0.0927 3.6045 'International Tables Vol C Tables 4.2.6.8 and 6.1.1.4'
Cl Cl 0.3639 0.7018 'International Tables Vol C Tables 4.2.6.8 and 6.1.1.4'

loop_
_geom_angle_atom_site_label_1
_geom_angle_atom_site_label_2
_geom_angle_atom_site_label_3
_geom_angle
C40 Rh1 P2 152.7(4)
C40 Rh1 P1 83.8(4)
P2 Rh1 P1 102.01(3)
C40 Rh1 P3 85.5(4)
P2 Rh1 P3 100.76(3)
P1 Rh1 P3 149.16(3)
P2 Rh1 Cl1 153.7(9)
P1 Rh1 Cl1 85.2(9)
P3 Rh1 Cl1 83.5(9)
C40 Rh1 Al1 130.0(4)
P2 Rh1 Al1 77.32(3)
P1 Rh1 Al1 84.16(3)
P3 Rh1 Al1 80.85(3)
Cl1 Rh1 Al1 128.9(9)
C7 P1 C8 101.07(16)
C7 P1 C11 107.25(16)
C8 P1 C11 99.27(16)
C7 P1 Rh1 112.61(11)
C8 P1 Rh1 114.59(11)
C11 P1 Rh1 119.76(12)
C20 P2 C21 101.81(16)
C20 P2 C24 104.52(16)
C21 P2 C24 110.95(17)
C20 P2 Rh1 117.74(10)
C21 P2 Rh1 103.44(12)
C24 P2 Rh1 117.33(13)
C33 P3 C37 101.12(14)
C33 P3 C34 101.63(16)
C37 P3 C34 108.23(16)
C33 P3 Rh1 98.04(11)
C37 P3 Rh1 118.63(11)
C34 P3 Rh1 123.87(12)
N1 Al1 N2 112.07(12)
N1 Al1 N3 125.06(12)
N2 Al1 N3 115.98(12)
N1 Al1 N4 82.50(11)
N2 Al1 N4 81.20(11)
N3 Al1 N4 80.08(10)
N1 Al1 Rh1 100.08(8)
N2 Al1 Rh1 104.06(8)
N3 Al1 Rh1 92.79(8)
N4 Al1 Rh1 172.55(8)
C6 N1 C7 116.4(3)
C6 N1 Al1 114.8(2)
C7 N1 Al1 126.0(2)
C19 N2 C20 119.2(3)
C19 N2 Al1 115.0(2)
C20 N2 Al1 123.0(2)
C32 N3 C33 117.5(2)
C32 N3 Al1 116.0(2)
C33 N3 Al1 125.4(2)
C1 N4 C27 114.7(2)
C1 N4 C14 113.2(2)
C27 N4 C14 113.0(2)
C1 N4 Al1 105.10(18)
C27 N4 Al1 105.43(18)
C14 N4 Al1 104.18(17)
C2 C1 C6 122.2(3)
C2 C1 N4 123.3(3)
C6 C1 N4 114.4(3)
C1 C2 C3 120.5(3)
C2 C3 C4 118.6(3)
C3 C4 C5 121.4(3)
C4 C5 C6 120.8(3)
N1 C6 C5 126.0(3)
N1 C6 C1 117.6(3)
C5 C6 C1 116.4(3)
N1 C7 P1 109.4(2)
C9 C8 C10 110.3(3)
C9 C8 P1 110.8(2)
C10 C8 P1 114.7(3)
C13 C11 C12 112.1(3)
C13 C11 P1 112.4(3)
C12 C11 P1 115.5(3)
C15 C14 C19 122.0(3)
C15 C14 N4 123.8(3)
C19 C14 N4 114.2(3)
C14 C15 C16 119.7(3)
C17 C16 C15 119.3(3)
C16 C17 C18 121.6(3)
C17 C18 C19 120.2(3)
N2 C19 C18 126.2(3)
N2 C19 C14 116.5(3)
C18 C19 C14 117.2(3)
N2 C20 P2 106.2(2)
C22 C21 C23 111.7(3)
C22 C21 P2 117.4(3)
C23 C21 P2 112.8(3)
C26 C24 C25 110.3(3)
C26 C24 P2 112.1(2)
C25 C24 P2 117.9(3)
C28 C27 C32 122.0(3)
C28 C27 N4 124.7(3)
C32 C27 N4 113.3(2)
C27 C28 C29 119.7(3)
C30 C29 C28 119.2(3)
C29 C30 C31 121.6(3)
C30 C31 C32 120.1(3)
N3 C32 C31 126.8(3)
N3 C32 C27 116.0(3)
C31 C32 C27 117.1(3)
N3 C33 P3 107.2(2)
C35 C34 C36 110.1(3)
C35 C34 P3 115.7(3)
C36 C34 P3 113.8(3)
C38 C37 C39 110.9(3)
C38 C37 P3 116.3(2)
C39 C37 P3 112.9(2)
C42 C41 C46 120.0
C43 C42 C41 120.0
C44 C43 C42 120.0
C43 C44 C45 120.0
C44 C45 C46 120.0
C45 C46 C41 120.0

loop_
_geom_bond_atom_site_label_1
_geom_bond_atom_site_label_2
_geom_bond_distance
Rh1 C40 2.188(10)
Rh1 P2 2.2804(8)
Rh1 P1 2.2951(8)
Rh1 P3 2.3632(8)
Rh1 Cl1 2.414(19)
Rh1 Al1 2.5460(9)
P1 C7 1.844(3)
P1 C8 1.870(3)
P1 C11 1.888(3)
P2 C20 1.851(3)
P2 C21 1.862(3)
P2 C24 1.882(4)
P3 C33 1.841(3)
P3 C37 1.851(3)
P3 C34 1.872(4)
Al1 N1 1.881(3)
Al1 N2 1.889(3)
Al1 N3 1.892(3)
Al1 N4 2.145(3)
N1 C6 1.384(4)
N1 C7 1.453(4)
N2 C19 1.374(4)
N2 C20 1.451(4)
N3 C32 1.379(4)
N3 C33 1.448(4)
N4 C1 1.463(4)
N4 C27 1.463(4)
N4 C14 1.468(4)
C1 C2 1.375(4)
C1 C6 1.412(4)
C2 C3 1.384(5)
C3 C4 1.385(5)
C4 C5 1.393(5)
C5 C6 1.403(5)
C8 C9 1.531(5)
C8 C10 1.541(5)
C11 C13 1.521(5)
C11 C12 1.530(5)
C14 C15 1.377(4)
C14 C19 1.413(4)
C15 C16 1.398(5)
C16 C17 1.378(5)
C17 C18 1.386(5)
C18 C19 1.410(5)
C21 C22 1.531(5)
C21 C23 1.533(5)
C24 C26 1.511(5)
C24 C25 1.516(5)
C27 C28 1.377(4)
C27 C32 1.415(4)
C28 C29 1.399(5)
C29 C30 1.375(5)
C30 C31 1.395(5)
C31 C32 1.406(4)
C34 C35 1.523(5)
C34 C36 1.533(5)
C37 C38 1.533(5)
C37 C39 1.534(4)
C41 C42 1.3900
C41 C46 1.3900
C42 C43 1.3900
C43 C44 1.3900
C44 C45 1.3900
C45 C46 1.3900

loop_
_geom_torsion_atom_site_label_1
_geom_torsion_atom_site_label_2
_geom_torsion_atom_site_label_3
_geom_torsion_atom_site_label_4
_geom_torsion
N2 Al1 N1 C6 -57.2(2)
N3 Al1 N1 C6 92.4(2)
N4 Al1 N1 C6 20.1(2)
Rh1 Al1 N1 C6 -167.0(2)
N2 Al1 N1 C7 103.1(3)
N3 Al1 N1 C7 -107.4(3)
N4 Al1 N1 C7 -179.7(3)
Rh1 Al1 N1 C7 -6.7(3)
N1 Al1 N2 C19 103.2(2)
N3 Al1 N2 C19 -49.3(3)
N4 Al1 N2 C19 25.1(2)
Rh1 Al1 N2 C19 -149.5(2)
N1 Al1 N2 C20 -96.2(3)
N3 Al1 N2 C20 111.3(2)
N4 Al1 N2 C20 -174.3(3)
Rh1 Al1 N2 C20 11.1(3)
N1 Al1 N3 C32 -48.2(3)
N2 Al1 N3 C32 100.3(2)
N4 Al1 N3 C32 25.2(2)
Rh1 Al1 N3 C32 -152.6(2)
N1 Al1 N3 C33 118.8(3)
N2 Al1 N3 C33 -92.7(3)
N4 Al1 N3 C33 -167.8(3)
Rh1 Al1 N3 C33 14.4(3)
C27 N4 C1 C2 80.2(4)
C14 N4 C1 C2 -51.4(4)
Al1 N4 C1 C2 -164.5(3)
C27 N4 C1 C6 -98.4(3)
C14 N4 C1 C6 130.0(3)
Al1 N4 C1 C6 17.0(3)
C6 C1 C2 C3 2.2(5)
N4 C1 C2 C3 -176.2(3)
C1 C2 C3 C4 -1.6(5)
C2 C3 C4 C5 -0.6(6)
C3 C4 C5 C6 2.1(6)
C7 N1 C6 C5 0.9(5)
Al1 N1 C6 C5 163.1(3)
C7 N1 C6 C1 -178.4(3)
Al1 N1 C6 C1 -16.2(4)
C4 C5 C6 N1 179.3(3)
C4 C5 C6 C1 -1.5(5)
C2 C1 C6 N1 178.6(3)
N4 C1 C6 N1 -2.8(4)
C2 C1 C6 C5 -0.7(5)
N4 C1 C6 C5 177.9(3)
C6 N1 C7 P1 -176.0(2)
Al1 N1 C7 P1 24.1(3)
C8 P1 C7 N1 91.6(2)
C11 P1 C7 N1 -164.9(2)
Rh1 P1 C7 N1 -31.1(2)
C7 P1 C8 C9 -66.5(3)
C11 P1 C8 C9 -176.2(3)
Rh1 P1 C8 C9 54.9(3)
C7 P1 C8 C10 59.2(3)
C11 P1 C8 C10 -50.6(3)
Rh1 P1 C8 C10 -179.4(2)
C7 P1 C11 C13 127.6(3)
C8 P1 C11 C13 -127.7(3)
Rh1 P1 C11 C13 -2.3(3)
C7 P1 C11 C12 -2.7(3)
C8 P1 C11 C12 102.0(3)
Rh1 P1 C11 C12 -132.6(3)
C1 N4 C14 C15 88.9(4)
C27 N4 C14 C15 -43.6(4)
Al1 N4 C14 C15 -157.5(3)
C1 N4 C14 C19 -91.0(3)
C27 N4 C14 C19 136.5(3)
Al1 N4 C14 C19 22.6(3)
C19 C14 C15 C16 1.7(5)
N4 C14 C15 C16 -178.1(3)
C14 C15 C16 C17 -0.1(5)
C15 C16 C17 C18 -0.8(6)
C16 C17 C18 C19 0.1(6)
C20 N2 C19 C18 -3.5(5)
Al1 N2 C19 C18 157.9(3)
C20 N2 C19 C14 179.5(3)
Al1 N2 C19 C14 -19.1(3)
C17 C18 C19 N2 -175.6(3)
C17 C18 C19 C14 1.4(5)
C15 C14 C19 N2 174.9(3)
N4 C14 C19 N2 -5.2(4)
C15 C14 C19 C18 -2.4(5)
N4 C14 C19 C18 177.5(3)
C19 N2 C20 P2 171.3(2)
Al1 N2 C20 P2 11.4(3)
C21 P2 C20 N2 -146.7(2)
C24 P2 C20 N2 97.7(2)
Rh1 P2 C20 N2 -34.5(2)
C20 P2 C21 C22 -51.2(3)
C24 P2 C21 C22 59.6(4)
Rh1 P2 C21 C22 -173.8(3)
C20 P2 C21 C23 176.8(3)
C24 P2 C21 C23 -72.5(3)
Rh1 P2 C21 C23 54.2(3)
C20 P2 C24 C26 -30.9(3)
C21 P2 C24 C26 -139.9(3)
Rh1 P2 C24 C26 101.6(3)
C20 P2 C24 C25 98.8(4)
C21 P2 C24 C25 -10.2(4)
Rh1 P2 C24 C25 -128.7(3)
C1 N4 C27 C28 -42.3(4)
C14 N4 C27 C28 89.4(4)
Al1 N4 C27 C28 -157.4(3)
C1 N4 C27 C32 138.7(3)
C14 N4 C27 C32 -89.5(3)
Al1 N4 C27 C32 23.6(3)
C32 C27 C28 C29 3.7(5)
N4 C27 C28 C29 -175.2(3)
C27 C28 C29 C30 0.2(5)
C28 C29 C30 C31 -3.1(6)
C29 C30 C31 C32 2.0(6)
C33 N3 C32 C31 -7.2(5)
Al1 N3 C32 C31 160.8(3)
C33 N3 C32 C27 173.1(3)
Al1 N3 C32 C27 -18.8(4)
C30 C31 C32 N3 -177.8(3)
C30 C31 C32 C27 1.8(5)
C28 C27 C32 N3 175.0(3)
N4 C27 C32 N3 -6.0(4)
C28 C27 C32 C31 -4.7(5)
N4 C27 C32 C31 174.3(3)
C32 N3 C33 P3 -166.5(2)
Al1 N3 C33 P3 26.7(3)
C37 P3 C33 N3 -177.5(2)
C34 P3 C33 N3 71.1(2)
Rh1 P3 C33 N3 -56.1(2)
C33 P3 C34 C35 22.1(3)
C37 P3 C34 C35 -83.9(3)
Rh1 P3 C34 C35 130.1(2)
C33 P3 C34 C36 151.1(3)
C37 P3 C34 C36 45.1(3)
Rh1 P3 C34 C36 -100.8(3)
C33 P3 C37 C38 -58.5(3)
C34 P3 C37 C38 47.9(3)
Rh1 P3 C37 C38 -164.1(2)
C33 P3 C37 C39 171.7(3)
C34 P3 C37 C39 -82.0(3)
Rh1 P3 C37 C39 66.0(3)
C46 C41 C42 C43 0.0
C41 C42 C43 C44 0.0
C42 C43 C44 C45 0.0
C43 C44 C45 C46 0.0
C44 C45 C46 C41 0.0
C42 C41 C46 C45 0.0
